data_1543718
loop_
_publ_author_name
'Yamada, Shigeyuki'
'Rokusha, Yuki'
'Kawano, Ryo'
'Fujisawa, Kaori'
'Tsutsumi, Osamu'

_publ_section_title
;
 Mesogenic gold complexes showing aggregation-induced enhancement of
 phosphorescence in both crystalline and liquid-crystalline phases.
;
_journal_name_full 'Faraday discussions'
_journal_page_first 269
_journal_page_last 283
_journal_paper_doi 10.1039/c6fd00157b
_journal_volume 196
_journal_year 2017
_chemical_formula_sum 'C19 H21 Au Cl N O'
_chemical_formula_weight 511.78
_chemical_name_systematic '(4-Hexyloxy-4'-isocyano-1,1'-biphenyl)gold(I) chloride'
_space_group_crystal_system monoclinic
_space_group_IT_number 15
_space_group_name_Hall '-C 2yc'
_space_group_name_H-M_alt 'C 1 2/c 1'
_symmetry_space_group_name_Hall '-C 2yc'
_symmetry_space_group_name_H-M 'C 1 2/c 1'
_atom_sites_solution_hydrogens geom
_audit_update_record
;
2016-06-01 deposited with the CCDC.
2016-07-20 downloaded from the CCDC.
;
_cell_angle_alpha 90
_cell_angle_beta 91.305(4)
_cell_angle_gamma 90
_cell_formula_units_Z 8
_cell_length_a 76.128(14)
_cell_length_b 7.0364(13)
_cell_length_c 6.8648(12)
_cell_measurement_reflns_used 5628
_cell_measurement_temperature 296.(2)
_cell_measurement_theta_max 33.2251
_cell_measurement_theta_min 2.6762
_cell_volume 3676.3(12)
_computing_cell_refinement 'SAINT V8.34A (Bruker AXS Inc., 2013)'
_computing_data_collection 'Bruker Instrument Service v4.2.2'
_computing_data_reduction 'SAINT V8.34A (Bruker AXS Inc., 2013)'
_computing_molecular_graphics 'Bruker SHELXTL'
_computing_publication_material 'Bruker SHELXTL'
_computing_structure_refinement 'SHELXL-2014/6 (Sheldrick, 2014)'
_computing_structure_solution 'SHELXS-97 (Sheldrick 2008)'
_diffrn_ambient_temperature 296.(2)
_diffrn_detector_area_resol_mean 10.4167
_diffrn_measured_fraction_theta_full 0.963
_diffrn_measured_fraction_theta_max 0.963
_diffrn_measurement_device_type 'Bruker D8 goniometer'
_diffrn_measurement_method 'omega scans'
_diffrn_radiation_monochromator graphite
_diffrn_radiation_type MoK\a
_diffrn_radiation_wavelength 0.71073
_diffrn_reflns_av_R_equivalents 0.0772
_diffrn_reflns_av_unetI/netI 0.1000
_diffrn_reflns_limit_h_max 129
_diffrn_reflns_limit_h_min -128
_diffrn_reflns_limit_k_max 11
_diffrn_reflns_limit_k_min -11
_diffrn_reflns_limit_l_max 11
_diffrn_reflns_limit_l_min -11
_diffrn_reflns_number 23381
_diffrn_reflns_theta_full 37.33
_diffrn_reflns_theta_max 37.33
_diffrn_reflns_theta_min 2.68
_exptl_absorpt_coefficient_mu 8.152
_exptl_absorpt_correction_T_max 0.69
_exptl_absorpt_correction_T_min 0.30
_exptl_absorpt_correction_type multi-scan
_exptl_absorpt_process_details 'SADABS V2014/4 (Bruker AXS Inc.)'
_exptl_crystal_colour colourless
_exptl_crystal_density_diffrn 1.849
_exptl_crystal_density_method 'not measured'
_exptl_crystal_description plate
_exptl_crystal_F_000 1968
_exptl_crystal_preparation Luminescent
_exptl_crystal_size_max 0.300
_exptl_crystal_size_mid 0.200
_exptl_crystal_size_min 0.050
_refine_diff_density_max 2.754
_refine_diff_density_min -4.303
_refine_ls_extinction_method none
_refine_ls_goodness_of_fit_ref 1.076
_refine_ls_hydrogen_treatment constr
_refine_ls_matrix_type full
_refine_ls_number_parameters 209
_refine_ls_number_reflns 9201
_refine_ls_number_restraints 286
_refine_ls_restrained_S_all 1.063
_refine_ls_R_factor_all 0.1637
_refine_ls_R_factor_gt 0.0864
_refine_ls_shift/su_max 0.001
_refine_ls_shift/su_mean 0.000
_refine_ls_structure_factor_coef Fsqd
_refine_ls_weighting_details 'w=1/[\s^2^(Fo^2^)+(0.1000P)^2^+52.0749P] where P=(Fo^2^+2Fc^2^)/3'
_refine_ls_weighting_scheme calc
_refine_ls_wR_factor_gt 0.2309
_refine_ls_wR_factor_ref 0.2748
_reflns_number_gt 4453
_reflns_number_total 9201
_reflns_threshold_expression 'I > 2\s(I)'
_cod_data_source_file c6fd00157b2.cif
_cod_data_source_block I
_cod_depositor_comments 'Adding full bibliography for 1543715--1543720.cif.'
_cod_database_code 1543718

loop_
_space_group_symop_operation_xyz
'x, y, z'
'-x, y, -z+1/2'
'x+1/2, y+1/2, z'
'-x+1/2, y+1/2, -z+1/2'
'-x, -y, -z'
'x, -y, z-1/2'
'-x+1/2, -y+1/2, -z'
'x+1/2, -y+1/2, z-1/2'

loop_
_atom_site_type_symbol
_atom_site_label
_atom_site_fract_x
_atom_site_fract_y
_atom_site_fract_z
_atom_site_U_iso_or_equiv
_atom_site_adp_type
_atom_site_calc_flag
_atom_site_refinement_flags_adp
_atom_site_refinement_flags_posn
_atom_site_occupancy
Au Au01 0.50175(2) 0.25395(5) 0.50986(5) 0.03891(13) Uani d U . 1
Cl Cl02 0.53114(3) 0.2531(4) 0.5547(4) 0.0456(5) Uani d U . 1
C C1 0.47663(12) 0.2597(12) 0.4663(13) 0.0358(16) Uani d U . 1
O O004 0.33883(11) 0.2789(9) -0.0235(12) 0.0455(16) Uani d U . 1
N N005 0.46138(11) 0.2526(11) 0.4342(11) 0.0385(15) Uani d U . 1
C C11 0.35558(14) 0.2581(12) 0.0427(15) 0.0397(16) Uani d U . 1
C C2 0.44391(12) 0.2507(11) 0.3840(11) 0.0312(13) Uani d U . 1
C C8 0.39047(12) 0.2449(11) 0.1930(11) 0.0300(13) Uani d U . 1
C C5 0.40879(12) 0.2431(11) 0.2667(10) 0.0288(13) Uani d U . 1
C C3 0.43317(12) 0.3938(12) 0.4419(12) 0.0337(16) Uani d U . 1
H H3 0.4375 0.4918 0.5201 0.04 Uiso calc U R 1
C C7 0.43775(11) 0.0998(11) 0.2717(12) 0.0308(15) Uani d U . 1
H H7 0.4452 0.0021 0.2359 0.037 Uiso calc U R 1
C C12 0.36860(13) 0.1687(13) -0.0588(14) 0.0373(17) Uani d U . 1
H H12 0.3659 0.1107 -0.1774 0.045 Uiso calc U R 1
C C13 0.38601(12) 0.1639(12) 0.0147(13) 0.0349(16) Uani d U . 1
H H13 0.3947 0.1054 -0.0577 0.042 Uiso calc U R 1
C C4 0.41558(11) 0.3911(12) 0.3819(12) 0.0316(15) Uani d U . 1
H H4 0.4082 0.4894 0.4191 0.038 Uiso calc U R 1
C C9 0.37686(12) 0.3283(12) 0.2973(12) 0.0331(16) Uani d U . 1
H H9 0.3793 0.3813 0.4189 0.04 Uiso calc U R 1
C C10 0.35987(13) 0.3333(12) 0.2237(13) 0.0369(17) Uani d U . 1
H H10 0.3511 0.3885 0.2972 0.044 Uiso calc U R 1
C C16 0.30974(16) 0.2106(16) -0.4614(17) 0.060(3) Uani d U D 1
H H16A 0.3178 0.2498 -0.5616 0.072 Uiso calc U R 1
H H16B 0.3097 0.0728 -0.4575 0.072 Uiso calc U R 1
C C14 0.33435(14) 0.2114(14) -0.2143(17) 0.047(2) Uani d U D 1
H H14A 0.3344 0.0735 -0.2162 0.057 Uiso calc U R 1
H H14B 0.3428 0.2564 -0.307 0.057 Uiso calc U R 1
C C6 0.42035(11) 0.0980(10) 0.2147(11) 0.0266(13) Uani d U . 1
H H6 0.4161 -0.0025 0.1393 0.032 Uiso calc U R 1
C C17 0.29154(18) 0.2787(17) -0.516(2) 0.068(3) Uani d U D 1
H H17A 0.2917 0.4164 -0.5238 0.082 Uiso calc U R 1
H H17B 0.2837 0.2442 -0.4123 0.082 Uiso calc U R 1
C C15 0.31639(14) 0.2851(14) -0.2674(16) 0.051(2) Uani d U D 1
H H15A 0.3167 0.4228 -0.2719 0.061 Uiso calc U R 1
H H15B 0.3083 0.2485 -0.1671 0.061 Uiso calc U R 1
C C18 0.2842(2) 0.201(2) -0.705(2) 0.085(4) Uani d U D 1
H H18A 0.2921 0.2358 -0.8076 0.102 Uiso calc U R 1
H H18B 0.2842 0.0637 -0.6964 0.102 Uiso calc U R 1
C C19 0.2660(2) 0.264(2) -0.768(4) 0.114(6) Uani d U D 1
H H19A 0.2576 0.2079 -0.6828 0.171 Uiso calc U R 1
H H19B 0.2636 0.2229 -0.899 0.171 Uiso calc U R 1
H H19C 0.2652 0.3995 -0.7605 0.171 Uiso calc U R 1

loop_
_atom_site_aniso_label
_atom_site_aniso_U_11
_atom_site_aniso_U_22
_atom_site_aniso_U_33
_atom_site_aniso_U_12
_atom_site_aniso_U_13
_atom_site_aniso_U_23
Au01 0.03092(17) 0.0516(2) 0.03428(18) 0.00482(16) 0.00257(12) -0.00226(17)
Cl02 0.0330(10) 0.0595(15) 0.0447(11) 0.0106(10) 0.0090(9) -0.0032(11)
C1 0.032(3) 0.041(4) 0.034(3) -0.004(3) -0.009(3) -0.007(3)
O004 0.042(4) 0.044(4) 0.050(4) 0.004(3) -0.003(3) -0.009(3)
N005 0.036(3) 0.049(4) 0.031(3) 0.004(3) -0.003(3) -0.008(3)
C11 0.041(4) 0.034(3) 0.044(4) 0.007(3) -0.004(3) -0.003(3)
C2 0.035(3) 0.034(3) 0.025(3) 0.000(3) 0.008(2) 0.001(3)
C8 0.036(3) 0.026(3) 0.029(3) 0.004(3) 0.005(2) 0.000(3)
C5 0.038(3) 0.027(3) 0.022(2) -0.004(3) 0.006(2) 0.000(3)
C3 0.037(4) 0.034(4) 0.030(3) -0.002(3) 0.000(3) -0.011(3)
C7 0.035(4) 0.029(3) 0.029(3) 0.010(3) 0.004(3) 0.002(3)
C12 0.042(4) 0.032(4) 0.038(4) 0.003(3) 0.001(3) -0.008(3)
C13 0.039(4) 0.032(4) 0.034(4) 0.011(3) 0.004(3) -0.007(3)
C4 0.034(4) 0.029(3) 0.032(3) -0.002(3) 0.001(3) -0.008(3)
C9 0.043(4) 0.026(3) 0.031(3) 0.003(3) 0.010(3) -0.003(3)
C10 0.045(4) 0.031(4) 0.035(4) 0.004(3) 0.010(3) -0.003(3)
C16 0.061(6) 0.056(5) 0.061(6) 0.004(4) -0.010(5) -0.005(4)
C14 0.049(5) 0.038(4) 0.054(5) 0.006(4) -0.005(4) -0.004(4)
C6 0.031(3) 0.026(3) 0.023(3) 0.002(3) 0.001(3) -0.002(2)
C17 0.065(6) 0.068(6) 0.071(6) 0.000(5) -0.019(6) -0.001(5)
C15 0.056(5) 0.042(5) 0.055(5) 0.004(4) -0.008(4) -0.004(4)
C18 0.085(8) 0.083(7) 0.085(8) 0.000(7) -0.028(7) -0.003(6)
C19 0.085(12) 0.137(14) 0.116(13) 0.018(9) -0.057(10) 0.003(10)

loop_
_atom_type_symbol
_atom_type_description
_atom_type_scat_dispersion_real
_atom_type_scat_dispersion_imag
_atom_type_scat_source
C C 0.0033 0.0016 'International Tables Vol C Tables 4.2.6.8 and 6.1.1.4'
H H 0.0000 0.0000 'International Tables Vol C Tables 4.2.6.8 and 6.1.1.4'
N N 0.0061 0.0033 'International Tables Vol C Tables 4.2.6.8 and 6.1.1.4'
O O 0.0106 0.0060 'International Tables Vol C Tables 4.2.6.8 and 6.1.1.4'
Cl Cl 0.1484 0.1585 'International Tables Vol C Tables 4.2.6.8 and 6.1.1.4'
Au Au -2.0133 8.8022 'International Tables Vol C Tables 4.2.6.8 and 6.1.1.4'

loop_
_geom_angle_atom_site_label_1
_geom_angle_atom_site_label_2
_geom_angle_atom_site_label_3
_geom_angle_site_symmetry_3
_geom_angle
C1 Au01 Cl02 . 178.5(3)
C1 Au01 Au01 2_656 93.0(3)
Cl02 Au01 Au01 2_656 88.05(7)
N005 C1 Au01 . 175.9(8)
C11 O004 C14 . 118.4(8)
C1 N005 C2 . 175.8(9)
O004 C11 C12 . 124.3(9)
O004 C11 C10 . 117.5(9)
C12 C11 C10 . 118.1(9)
C3 C2 N005 . 120.4(8)
C3 C2 C7 . 122.0(8)
N005 C2 C7 . 117.6(7)
C13 C8 C9 . 117.0(8)
C13 C8 C5 . 120.7(7)
C9 C8 C5 . 122.2(7)
C6 C5 C4 . 117.4(8)
C6 C5 C8 . 121.0(7)
C4 C5 C8 . 121.5(7)
C2 C3 C4 . 118.9(8)
C2 C3 H3 . 120.6
C4 C3 H3 . 120.6
C6 C7 C2 . 118.5(7)
C6 C7 H7 . 120.8
C2 C7 H7 . 120.8
C11 C12 C13 . 120.8(8)
C11 C12 H12 . 119.6
C13 C12 H12 . 119.6
C8 C13 C12 . 121.1(8)
C8 C13 H13 . 119.5
C12 C13 H13 . 119.5
C3 C4 C5 . 121.2(8)
C3 C4 H4 . 119.4
C5 C4 H4 . 119.4
C10 C9 C8 . 121.5(8)
C10 C9 H9 . 119.3
C8 C9 H9 . 119.3
C9 C10 C11 . 121.3(9)
C9 C10 H10 . 119.3
C11 C10 H10 . 119.3
C17 C16 C15 . 113.4(11)
C17 C16 H16A . 108.9
C15 C16 H16A . 108.9
C17 C16 H16B . 108.9
C15 C16 H16B . 108.9
H16A C16 H16B . 107.7
O004 C14 C15 . 107.8(9)
O004 C14 H14A . 110.2
C15 C14 H14A . 110.2
O004 C14 H14B . 110.2
C15 C14 H14B . 110.2
H14A C14 H14B . 108.5
C7 C6 C5 . 121.9(7)
C7 C6 H6 . 119.0
C5 C6 H6 . 119.0
C16 C17 C18 . 114.9(13)
C16 C17 H17A . 108.5
C18 C17 H17A . 108.5
C16 C17 H17B . 108.5
C18 C17 H17B . 108.5
H17A C17 H17B . 107.5
C14 C15 C16 . 112.3(10)
C14 C15 H15A . 109.1
C16 C15 H15A . 109.1
C14 C15 H15B . 109.1
C16 C15 H15B . 109.1
H15A C15 H15B . 107.9
C19 C18 C17 . 117.5(15)
C19 C18 H18A . 107.9
C17 C18 H18A . 107.9
C19 C18 H18B . 107.9
C17 C18 H18B . 107.9
H18A C18 H18B . 107.2
C18 C19 H19A . 109.5
C18 C19 H19B . 109.5
H19A C19 H19B . 109.5
C18 C19 H19C . 109.5
H19A C19 H19C . 109.5
H19B C19 H19C . 109.5

loop_
_geom_bond_atom_site_label_1
_geom_bond_atom_site_label_2
_geom_bond_site_symmetry_2
_geom_bond_distance
Au01 C1 . 1.929(9)
Au01 Cl02 . 2.252(3)
Au01 Au01 2_656 3.3138(9)
C1 N005 . 1.178(12)
O004 C11 . 1.351(12)
O004 C14 . 1.428(13)
N005 C2 . 1.367(12)
C11 C12 . 1.376(13)
C11 C10 . 1.383(13)
C2 C3 . 1.362(11)
C2 C7 . 1.387(11)
C8 C13 . 1.386(11)
C8 C9 . 1.401(11)
C8 C5 . 1.473(12)
C5 C6 . 1.400(11)
C5 C4 . 1.400(10)
C3 C4 . 1.392(12)
C3 H3 . 0.93
C7 C6 . 1.372(11)
C7 H7 . 0.93
C12 C13 . 1.408(13)
C12 H12 . 0.93
C13 H13 . 0.93
C4 H4 . 0.93
C9 C10 . 1.378(13)
C9 H9 . 0.93
C10 H10 . 0.93
C16 C17 . 1.505(9)
C16 C15 . 1.508(9)
C16 H16A . 0.97
C16 H16B . 0.97
C14 C15 . 1.500(9)
C14 H14A . 0.97
C14 H14B . 0.97
C6 H6 . 0.93
C17 C18 . 1.506(10)
C17 H17A . 0.97
C17 H17B . 0.97
C15 H15A . 0.97
C15 H15B . 0.97
C18 C19 . 1.503(10)
C18 H18A . 0.97
C18 H18B . 0.97
C19 H19A . 0.96
C19 H19B . 0.96
C19 H19C . 0.96
